data_7016861
loop_
_publ_author_name
'Balamurugan, Mani'
'Mayilmurugan, Ramasamy'
'Suresh, Eringathodi'
'Palaniandavar, Mallayan'

_publ_section_title
;
 Nickel(ii) complexes of tripodal 4N ligands as catalysts for alkane
 oxidation using m-CPBA as oxidant: ligand stereoelectronic effects on
 catalysis.
;
_journal_issue 37
_journal_name_full 'Dalton transactions (Cambridge, England : 2003)'
_journal_page_first 9413
_journal_page_last 9424
_journal_paper_doi 10.1039/c1dt10902b
_journal_volume 40
_journal_year 2011
_chemical_formula_sum 'C18 H27 Cl2 N5 Ni O9'
_chemical_formula_weight 587.06
_chemical_name_systematic
;
?
;
_space_group_IT_number 14
_symmetry_cell_setting monoclinic
_symmetry_space_group_name_Hall '-P 2ybc'
_symmetry_space_group_name_H-M 'P 1 21/c 1'
_atom_sites_solution_hydrogens geom
_atom_sites_solution_primary direct
_atom_sites_solution_secondary difmap
_audit_creation_method SHELXL-97
_cell_angle_alpha 90.00
_cell_angle_beta 106.9420(10)
_cell_angle_gamma 90.00
_cell_formula_units_Z 4
_cell_length_a 15.8006(12)
_cell_length_b 10.4718(8)
_cell_length_c 15.1299(11)
_cell_measurement_reflns_used 1687
_cell_measurement_temperature 100(2)
_cell_measurement_theta_max 24.32
_cell_measurement_theta_min 2.68
_cell_volume 2394.8(3)
_computing_cell_refinement 'Bruker Smart'
_computing_data_collection 'Bruker Smart '
_computing_data_reduction 'Bruker Saint'
_computing_molecular_graphics ORTEP
_computing_publication_material 'SHELXL-97 (Sheldrick, 1997)'
_computing_structure_refinement 'SHELXL-97 (Sheldrick, 1997)'
_computing_structure_solution 'SHELXS-97 (Sheldrick, 1990)'
_diffrn_ambient_temperature 100(2)
_diffrn_measured_fraction_theta_full 0.894
_diffrn_measured_fraction_theta_max 0.894
_diffrn_measurement_device_type 'Bruker Smart Apex CCD Diffractometer'
_diffrn_measurement_method 'Omega-Phi Scan'
_diffrn_radiation_monochromator graphite
_diffrn_radiation_source 'fine-focus sealed tube'
_diffrn_radiation_type MoK\a
_diffrn_radiation_wavelength 0.71073
_diffrn_reflns_av_R_equivalents 0.0279
_diffrn_reflns_av_sigmaI/netI 0.0372
_diffrn_reflns_limit_h_max 17
_diffrn_reflns_limit_h_min -20
_diffrn_reflns_limit_k_max 10
_diffrn_reflns_limit_k_min -13
_diffrn_reflns_limit_l_max 20
_diffrn_reflns_limit_l_min -19
_diffrn_reflns_number 14152
_diffrn_reflns_theta_full 28.27
_diffrn_reflns_theta_max 28.27
_diffrn_reflns_theta_min 2.37
_exptl_absorpt_coefficient_mu 1.092
_exptl_absorpt_correction_T_max 0.8710
_exptl_absorpt_correction_T_min 0.5952
_exptl_absorpt_correction_type multi-scan
_exptl_absorpt_process_details BRUKER-SADABS
_exptl_crystal_colour purple
_exptl_crystal_density_diffrn 1.628
_exptl_crystal_density_method 'not measured'
_exptl_crystal_description plates
_exptl_crystal_F_000 1216
_exptl_crystal_size_max 0.53
_exptl_crystal_size_mid 0.26
_exptl_crystal_size_min 0.13
_refine_diff_density_max 1.731
_refine_diff_density_min -0.494
_refine_diff_density_rms 0.089
_refine_ls_extinction_method none
_refine_ls_goodness_of_fit_ref 1.051
_refine_ls_hydrogen_treatment mixed
_refine_ls_matrix_type full
_refine_ls_number_parameters 327
_refine_ls_number_reflns 5595
_refine_ls_number_restraints 0
_refine_ls_restrained_S_all 1.051
_refine_ls_R_factor_all 0.0558
_refine_ls_R_factor_gt 0.0481
_refine_ls_shift/su_max 0.000
_refine_ls_shift/su_mean 0.000
_refine_ls_structure_factor_coef Fsqd
_refine_ls_weighting_details 'calc w=1/[\s^2^(Fo^2^)+(0.0505P)^2^+4.1303P] where P=(Fo^2^+2Fc^2^)/3'
_refine_ls_weighting_scheme calc
_refine_ls_wR_factor_gt 0.1126
_refine_ls_wR_factor_ref 0.1171
_reflns_number_gt 4888
_reflns_number_total 5595
_reflns_threshold_expression >2sigma(I)
_cod_data_source_file c1dt10902b.txt
_cod_data_source_block 14mpmb
_cod_depositor_comments
;
The following automatic conversions were performed:

'_symmetry_cell_setting' value 'Monoclinic' changed to 'monoclinic'
according to /home/saulius/struct/CIF-dictionaries/cif_core.dic
dictionary named 'cif_core.dic' version 2.4.1 from
2010-06-29.

'_exptl_absorpt_correction_type' value 'MULTI-SCAN'
changed to 'multi-scan' according to
/home/saulius/struct/CIF-dictionaries/cif_core.dic dictionary named
'cif_core.dic' version 2.4.1 from 2010-06-29.

Automatic conversion script
Id: cif_fix_values 1715 2011-07-08 13:25:40Z adriana 
;
_cod_original_sg_symbol_H-M P21/c
_cod_database_code 7016861

loop_
_symmetry_equiv_pos_as_xyz
'x, y, z'
'-x, y+1/2, -z+1/2'
'-x, -y, -z'
'x, -y-1/2, z-1/2'

loop_
_atom_site_label
_atom_site_type_symbol
_atom_site_fract_x
_atom_site_fract_y
_atom_site_fract_z
_atom_site_U_iso_or_equiv
_atom_site_adp_type
_atom_site_occupancy
_atom_site_calc_flag
_atom_site_refinement_flags
Ni1 Ni 0.24450(2) 0.25680(3) 0.46240(2) 0.01417(10) Uani 1 d .
N1 N 0.26599(15) 0.0865(2) 0.40500(15) 0.0181(5) Uani 1 d .
N2 N 0.17828(15) 0.1382(2) 0.53146(15) 0.0172(4) Uani 1 d .
N3 N 0.18092(15) 0.3961(2) 0.51867(15) 0.0176(4) Uani 1 d .
N4 N 0.35636(16) 0.2319(2) 0.57993(16) 0.0204(5) Uani 1 d .
N5 N 0.31294(15) 0.3783(2) 0.40264(15) 0.0182(5) Uani 1 d .
C1 C 0.31849(19) 0.0657(3) 0.35017(18) 0.0219(6) Uani 1 d .
H1 H 0.3551 0.1313 0.3418 0.026 Uiso 1 calc R
C2 C 0.3198(2) -0.0487(3) 0.3065(2) 0.0277(6) Uani 1 d .
H2 H 0.3566 -0.0603 0.2690 0.033 Uiso 1 calc R
C3 C 0.2658(2) -0.1463(3) 0.3190(2) 0.0286(7) Uani 1 d .
H3 H 0.2645 -0.2238 0.2887 0.034 Uiso 1 calc R
C4 C 0.2136(2) -0.1276(3) 0.3768(2) 0.0267(6) Uani 1 d .
H4 H 0.1779 -0.1930 0.3874 0.032 Uiso 1 calc R
C5 C 0.21526(19) -0.0095(3) 0.41890(19) 0.0211(6) Uani 1 d .
C6 C 0.1568(2) 0.0165(3) 0.4799(2) 0.0281(7) Uani 1 d .
H6A H 0.0956 0.0189 0.4420 0.034 Uiso 1 calc R
H6B H 0.1628 -0.0531 0.5236 0.034 Uiso 1 calc R
C7 C 0.09883(18) 0.2071(3) 0.5374(2) 0.0208(5) Uani 1 d .
H7A H 0.0788 0.1718 0.5871 0.025 Uiso 1 calc R
H7B H 0.0517 0.1966 0.4801 0.025 Uiso 1 calc R
C8 C 0.11921(18) 0.3474(3) 0.55487(18) 0.0191(5) Uani 1 d .
C9 C 0.07542(19) 0.4223(3) 0.6025(2) 0.0241(6) Uani 1 d .
H9 H 0.0340 0.3861 0.6278 0.029 Uiso 1 calc R
C10 C 0.09351(19) 0.5514(3) 0.6122(2) 0.0256(6) Uani 1 d .
H10 H 0.0647 0.6031 0.6442 0.031 Uiso 1 calc R
C11 C 0.15510(19) 0.6024(3) 0.5735(2) 0.0235(6) Uani 1 d .
H11 H 0.1676 0.6893 0.5780 0.028 Uiso 1 calc R
C12 C 0.19773(19) 0.5222(3) 0.52797(19) 0.0208(5) Uani 1 d .
H12 H 0.2398 0.5566 0.5027 0.025 Uiso 1 calc R
C13 C 0.2404(2) 0.1208(3) 0.6263(2) 0.0316(7) Uani 1 d .
H13A H 0.2319 0.1901 0.6653 0.038 Uiso 1 calc R
H13B H 0.2260 0.0416 0.6520 0.038 Uiso 1 calc R
C14 C 0.3343(2) 0.1174(3) 0.6280(2) 0.0332(7) Uani 1 d .
H14A H 0.3456 0.0404 0.5976 0.040 Uiso 1 calc R
H14B H 0.3716 0.1158 0.6915 0.040 Uiso 1 calc R
C15 C 0.3765(2) 0.3455(3) 0.6383(2) 0.0327(7) Uani 1 d .
H15A H 0.3260 0.3677 0.6583 0.049 Uiso 1 calc R
H15B H 0.3905 0.4151 0.6037 0.049 Uiso 1 calc R
H15C H 0.4261 0.3285 0.6912 0.049 Uiso 1 calc R
C16 C 0.4388(2) 0.1957(3) 0.5572(2) 0.0336(7) Uani 1 d .
H16A H 0.4561 0.2641 0.5240 0.050 Uiso 1 calc R
H16B H 0.4282 0.1201 0.5196 0.050 Uiso 1 calc R
H16C H 0.4851 0.1795 0.6132 0.050 Uiso 1 calc R
C17 C 0.34848(17) 0.4556(2) 0.37430(17) 0.0173(5) Uani 1 d .
C18 C 0.3956(2) 0.5539(3) 0.3399(2) 0.0240(6) Uani 1 d .
H18A H 0.4072 0.6251 0.3816 0.036 Uiso 1 calc R
H18B H 0.3602 0.5815 0.2800 0.036 Uiso 1 calc R
H18C H 0.4506 0.5199 0.3352 0.036 Uiso 1 calc R
Cl1 Cl 0.07516(4) 0.59015(6) 0.22567(4) 0.01948(15) Uani 1 d .
O1 O 0.15747(17) 0.5608(2) 0.29160(16) 0.0415(6) Uani 1 d .
O2 O 0.01608(19) 0.4835(2) 0.2177(2) 0.0505(7) Uani 1 d .
O4 O 0.08702(17) 0.6145(2) 0.13722(16) 0.0382(6) Uani 1 d .
O3 O 0.03636(15) 0.7013(2) 0.25446(16) 0.0314(5) Uani 1 d .
Cl2 Cl 0.41345(4) 0.75379(6) 0.11578(4) 0.01957(15) Uani 1 d .
O5 O 0.33089(15) 0.7138(2) 0.12951(18) 0.0351(5) Uani 1 d .
O7 O 0.45985(17) 0.8311(3) 0.19383(17) 0.0437(6) Uani 1 d .
O8 O 0.46636(17) 0.6452(2) 0.1104(2) 0.0440(6) Uani 1 d .
O6 O 0.39665(17) 0.8310(2) 0.03478(16) 0.0413(6) Uani 1 d .
O9 O 0.13876(16) 0.2816(2) 0.33631(16) 0.0281(5) Uani 1 d .
H9A H 0.094(3) 0.248(4) 0.314(3) 0.054(14) Uiso 1 d .
H9B H 0.131(3) 0.351(5) 0.323(3) 0.063(16) Uiso 1 d .

loop_
_atom_site_aniso_label
_atom_site_aniso_U_11
_atom_site_aniso_U_22
_atom_site_aniso_U_33
_atom_site_aniso_U_23
_atom_site_aniso_U_13
_atom_site_aniso_U_12
Ni1 0.01610(18) 0.01345(17) 0.01337(17) 0.00132(12) 0.00493(13) -0.00114(12)
N1 0.0217(11) 0.0184(11) 0.0136(10) 0.0006(8) 0.0042(9) 0.0015(9)
N2 0.0182(11) 0.0155(11) 0.0178(11) 0.0018(8) 0.0054(9) -0.0022(8)
N3 0.0173(11) 0.0172(11) 0.0183(11) 0.0011(8) 0.0053(9) 0.0014(8)
N4 0.0221(12) 0.0217(12) 0.0165(11) 0.0043(9) 0.0043(9) -0.0069(9)
N5 0.0190(11) 0.0184(11) 0.0173(11) 0.0005(9) 0.0055(9) -0.0004(9)
C1 0.0238(14) 0.0247(14) 0.0178(13) 0.0020(11) 0.0069(11) 0.0012(11)
C2 0.0372(17) 0.0277(15) 0.0196(14) 0.0006(11) 0.0103(13) 0.0103(13)
C3 0.0400(18) 0.0193(14) 0.0232(14) -0.0037(11) 0.0043(13) 0.0073(12)
C4 0.0336(16) 0.0187(14) 0.0269(15) -0.0017(11) 0.0073(13) -0.0015(12)
C5 0.0241(14) 0.0189(13) 0.0189(13) 0.0012(10) 0.0041(11) -0.0008(11)
C6 0.0345(17) 0.0176(14) 0.0381(17) -0.0052(12) 0.0200(14) -0.0079(12)
C7 0.0180(13) 0.0219(13) 0.0234(14) -0.0017(11) 0.0075(11) -0.0032(11)
C8 0.0168(12) 0.0216(13) 0.0169(12) 0.0012(10) 0.0019(10) 0.0003(10)
C9 0.0195(13) 0.0296(15) 0.0248(14) -0.0018(12) 0.0091(11) -0.0012(11)
C10 0.0240(14) 0.0276(15) 0.0260(15) -0.0052(12) 0.0085(12) 0.0045(12)
C11 0.0243(14) 0.0184(13) 0.0263(14) -0.0021(11) 0.0050(12) 0.0009(11)
C12 0.0204(13) 0.0187(13) 0.0237(14) 0.0018(10) 0.0072(11) -0.0004(10)
C13 0.0242(15) 0.0413(18) 0.0268(15) 0.0182(14) 0.0036(12) -0.0038(13)
C14 0.0330(17) 0.0332(17) 0.0307(17) 0.0066(13) 0.0052(14) -0.0043(14)
C15 0.0245(15) 0.0394(18) 0.0276(16) -0.0130(14) -0.0029(13) 0.0060(13)
C16 0.0266(16) 0.0384(18) 0.0284(16) -0.0087(14) -0.0034(13) 0.0111(14)
C17 0.0189(12) 0.0182(13) 0.0134(12) -0.0009(10) 0.0025(10) 0.0004(10)
C18 0.0308(15) 0.0214(14) 0.0220(14) -0.0031(11) 0.0110(12) -0.0087(12)
Cl1 0.0223(3) 0.0164(3) 0.0214(3) 0.0031(2) 0.0091(3) 0.0037(2)
O1 0.0408(14) 0.0406(14) 0.0334(13) 0.0013(11) -0.0046(11) 0.0187(11)
O2 0.0553(17) 0.0260(13) 0.075(2) -0.0009(12) 0.0274(15) -0.0104(12)
O4 0.0469(15) 0.0432(14) 0.0301(12) 0.0107(10) 0.0202(11) 0.0144(11)
O3 0.0308(12) 0.0232(11) 0.0438(13) -0.0032(10) 0.0165(10) 0.0065(9)
Cl2 0.0212(3) 0.0184(3) 0.0200(3) 0.0030(2) 0.0074(3) 0.0032(2)
O5 0.0254(11) 0.0336(12) 0.0502(15) 0.0085(11) 0.0172(11) 0.0014(9)
O7 0.0412(14) 0.0506(16) 0.0326(13) -0.0102(11) 0.0001(11) -0.0052(12)
O8 0.0449(15) 0.0275(12) 0.0695(18) 0.0049(12) 0.0325(14) 0.0135(11)
O6 0.0508(15) 0.0482(15) 0.0282(12) 0.0186(11) 0.0166(11) 0.0121(12)
O9 0.0293(12) 0.0224(12) 0.0255(11) 0.0061(9) -0.0033(9) -0.0037(10)

loop_
_atom_type_symbol
_atom_type_description
_atom_type_scat_dispersion_real
_atom_type_scat_dispersion_imag
_atom_type_scat_source
C C 0.0033 0.0016 'International Tables Vol C Tables 4.2.6.8 and 6.1.1.4'
H H 0.0000 0.0000 'International Tables Vol C Tables 4.2.6.8 and 6.1.1.4'
N N 0.0061 0.0033 'International Tables Vol C Tables 4.2.6.8 and 6.1.1.4'
O O 0.0106 0.0060 'International Tables Vol C Tables 4.2.6.8 and 6.1.1.4'
Ni Ni 0.3393 1.1124 'International Tables Vol C Tables 4.2.6.8 and 6.1.1.4'
Cl Cl 0.1484 0.1585 'International Tables Vol C Tables 4.2.6.8 and 6.1.1.4'

loop_
_geom_angle_atom_site_label_1
_geom_angle_atom_site_label_2
_geom_angle_atom_site_label_3
_geom_angle
N5 Ni1 N1 100.34(9)
N5 Ni1 N3 97.17(9)
N1 Ni1 N3 159.57(9)
N5 Ni1 N2 176.39(9)
N1 Ni1 N2 82.18(9)
N3 Ni1 N2 80.85(9)
N5 Ni1 N4 91.62(9)
N1 Ni1 N4 92.72(9)
N3 Ni1 N4 97.25(9)
N2 Ni1 N4 85.65(9)
N5 Ni1 O9 84.67(9)
N1 Ni1 O9 84.92(9)
N3 Ni1 O9 86.32(9)
N2 Ni1 O9 98.18(9)
N4 Ni1 O9 175.16(9)
C5 N1 C1 118.5(2)
C5 N1 Ni1 113.88(18)
C1 N1 Ni1 127.34(19)
C7 N2 C6 112.6(2)
C7 N2 C13 109.5(2)
C6 N2 C13 112.7(2)
C7 N2 Ni1 107.37(16)
C6 N2 Ni1 108.65(16)
C13 N2 Ni1 105.56(16)
C12 N3 C8 118.2(2)
C12 N3 Ni1 128.62(18)
C8 N3 Ni1 113.05(18)
C15 N4 C16 107.2(2)
C15 N4 C14 113.6(2)
C16 N4 C14 104.6(2)
C15 N4 Ni1 112.75(18)
C16 N4 Ni1 114.04(18)
C14 N4 Ni1 104.48(18)
C17 N5 Ni1 173.0(2)
N1 C1 C2 122.4(3)
N1 C1 H1 118.8
C2 C1 H1 118.8
C1 C2 C3 118.9(3)
C1 C2 H2 120.5
C3 C2 H2 120.5
C2 C3 C4 119.3(3)
C2 C3 H3 120.3
C4 C3 H3 120.3
C3 C4 C5 118.8(3)
C3 C4 H4 120.6
C5 C4 H4 120.6
N1 C5 C4 121.9(3)
N1 C5 C6 117.5(2)
C4 C5 C6 120.5(3)
N2 C6 C5 112.9(2)
N2 C6 H6A 109.0
C5 C6 H6A 109.0
N2 C6 H6B 109.0
C5 C6 H6B 109.0
H6A C6 H6B 107.8
N2 C7 C8 110.2(2)
N2 C7 H7A 109.6
C8 C7 H7A 109.6
N2 C7 H7B 109.6
C8 C7 H7B 109.6
H7A C7 H7B 108.1
N3 C8 C9 121.9(3)
N3 C8 C7 116.0(2)
C9 C8 C7 122.1(2)
C8 C9 C10 119.5(3)
C8 C9 H9 120.2
C10 C9 H9 120.2
C9 C10 C11 118.9(3)
C9 C10 H10 120.5
C11 C10 H10 120.5
C12 C11 C10 118.9(3)
C12 C11 H11 120.6
C10 C11 H11 120.6
N3 C12 C11 122.6(3)
N3 C12 H12 118.7
C11 C12 H12 118.7
C14 C13 N2 113.2(3)
C14 C13 H13A 108.9
N2 C13 H13A 108.9
C14 C13 H13B 108.9
N2 C13 H13B 108.9
H13A C13 H13B 107.7
C13 C14 N4 110.4(3)
C13 C14 H14A 109.6
N4 C14 H14A 109.6
C13 C14 H14B 109.6
N4 C14 H14B 109.6
H14A C14 H14B 108.1
N4 C15 H15A 109.5
N4 C15 H15B 109.5
H15A C15 H15B 109.5
N4 C15 H15C 109.5
H15A C15 H15C 109.5
H15B C15 H15C 109.5
N4 C16 H16A 109.5
N4 C16 H16B 109.5
H16A C16 H16B 109.5
N4 C16 H16C 109.5
H16A C16 H16C 109.5
H16B C16 H16C 109.5
N5 C17 C18 178.7(3)
C17 C18 H18A 109.5
C17 C18 H18B 109.5
H18A C18 H18B 109.5
C17 C18 H18C 109.5
H18A C18 H18C 109.5
H18B C18 H18C 109.5
O1 Cl1 O4 110.67(15)
O1 Cl1 O2 109.20(17)
O4 Cl1 O2 108.65(17)
O1 Cl1 O3 110.20(14)
O4 Cl1 O3 108.85(14)
O2 Cl1 O3 109.24(15)
O6 Cl2 O8 111.55(15)
O6 Cl2 O5 109.79(15)
O8 Cl2 O5 110.30(14)
O6 Cl2 O7 107.93(16)
O8 Cl2 O7 109.11(17)
O5 Cl2 O7 108.07(15)
Ni1 O9 H9A 135(3)
Ni1 O9 H9B 112(4)
H9A O9 H9B 106(5)

loop_
_geom_bond_atom_site_label_1
_geom_bond_atom_site_label_2
_geom_bond_distance
Ni1 N5 2.044(2)
Ni1 N1 2.054(2)
Ni1 N3 2.088(2)
Ni1 N2 2.090(2)
Ni1 N4 2.127(2)
Ni1 O9 2.154(2)
N1 C5 1.340(4)
N1 C1 1.351(3)
N2 C7 1.473(3)
N2 C6 1.481(4)
N2 C13 1.495(4)
N3 C12 1.346(3)
N3 C8 1.350(3)
N4 C15 1.461(4)
N4 C16 1.490(4)
N4 C14 1.495(4)
N5 C17 1.138(3)
C1 C2 1.371(4)
C1 H1 0.9300
C2 C3 1.379(5)
C2 H2 0.9300
C3 C4 1.381(4)
C3 H3 0.9300
C4 C5 1.387(4)
C4 H4 0.9300
C5 C6 1.509(4)
C6 H6A 0.9700
C6 H6B 0.9700
C7 C8 1.510(4)
C7 H7A 0.9700
C7 H7B 0.9700
C8 C9 1.380(4)
C9 C10 1.380(4)
C9 H9 0.9300
C10 C11 1.381(4)
C10 H10 0.9300
C11 C12 1.380(4)
C11 H11 0.9300
C12 H12 0.9300
C13 C14 1.477(4)
C13 H13A 0.9700
C13 H13B 0.9700
C14 H14A 0.9700
C14 H14B 0.9700
C15 H15A 0.9600
C15 H15B 0.9600
C15 H15C 0.9600
C16 H16A 0.9600
C16 H16B 0.9600
C16 H16C 0.9600
C17 C18 1.453(4)
C18 H18A 0.9600
C18 H18B 0.9600
C18 H18C 0.9600
Cl1 O1 1.423(2)
Cl1 O4 1.427(2)
Cl1 O2 1.438(3)
Cl1 O3 1.441(2)
Cl2 O6 1.427(2)
Cl2 O8 1.427(2)
Cl2 O5 1.442(2)
Cl2 O7 1.443(2)
O9 H9A 0.78(5)
O9 H9B 0.75(5)
